data_2311269
loop_
_publ_author_name
'Parsons, Simon'
'Flack, Howard D.'
'Wagner, Trixie'

_publ_section_title
;
 Use of intensity quotients and differences in absolute structure
 refinement.
;
_journal_issue 'Pt 3'
_journal_name_full 'Acta crystallographica Section B, Structural science, crystal engineering and materials'
_journal_page_first 249
_journal_page_last 259
_journal_paper_doi 10.1107/S2052519213010014
_journal_volume 69
_journal_year 2013
_chemical_formula_sum 'C25 H31 N O5'
_chemical_formula_weight 425.51
_space_group_crystal_system orthorhombic
_space_group_IT_number 19
_space_group_name_Hall 'P 2ac 2ab'
_space_group_name_H-M_alt 'P 21 21 21'
_atom_sites_solution_hydrogens difmap
_audit_creation_method SHELXL-2012
_cell_angle_alpha 90
_cell_angle_beta 90
_cell_angle_gamma 90
_cell_formula_units_Z 4
_cell_length_a 8.4140(10)
_cell_length_b 13.760(2)
_cell_length_c 19.299(2)
_cell_measurement_temperature 100(2)
_cell_volume 2234.4(5)
_computing_structure_refinement 'SHELXL-2012 (Sheldrick, 2012)'
_diffrn_ambient_temperature 100(2)
_diffrn_measured_fraction_theta_full 0.993
_diffrn_measured_fraction_theta_max 0.992
_diffrn_radiation_type CuK\a
_diffrn_radiation_wavelength 1.54178
_diffrn_reflns_av_R_equivalents 0.0369
_diffrn_reflns_av_unetI/netI 0.0172
_diffrn_reflns_Laue_measured_fraction_full 0.993
_diffrn_reflns_Laue_measured_fraction_max 0.992
_diffrn_reflns_limit_h_max 9
_diffrn_reflns_limit_h_min -9
_diffrn_reflns_limit_k_max 16
_diffrn_reflns_limit_k_min -16
_diffrn_reflns_limit_l_max 23
_diffrn_reflns_limit_l_min -23
_diffrn_reflns_number 61489
_diffrn_reflns_point_group_measured_fraction_full 0.995
_diffrn_reflns_point_group_measured_fraction_max 0.994
_diffrn_reflns_theta_full 67.679
_diffrn_reflns_theta_max 68.244
_diffrn_reflns_theta_min 3.945
_exptl_absorpt_coefficient_mu 0.709
_exptl_crystal_density_diffrn 1.265
_exptl_crystal_F_000 912
_refine_diff_density_max 0.177
_refine_diff_density_min -0.197
_refine_diff_density_rms 0.041
_refine_ls_abs_structure_details
;
 Flack x determined using 1699 quotients [(I+)-(I-)]/[(I+)+(I-)]
 (Parsons and Flack (2004), Acta Cryst. A60, s61).
;
_refine_ls_abs_structure_Flack 0.02(3)
_refine_ls_extinction_method none
_refine_ls_goodness_of_fit_ref 1.050
_refine_ls_hydrogen_treatment refall
_refine_ls_matrix_type full
_refine_ls_number_parameters 404
_refine_ls_number_reflns 4070
_refine_ls_number_restraints 0
_refine_ls_restrained_S_all 1.050
_refine_ls_R_factor_all 0.0251
_refine_ls_R_factor_gt 0.0245
_refine_ls_shift/su_max 0.001
_refine_ls_shift/su_mean 0.000
_refine_ls_structure_factor_coef Fsqd
_refine_ls_weighting_details
;
 w=1/[\s^2^(Fo^2^)+(0.0353P)^2^+0.3658P]
 where P=(Fo^2^+2Fc^2^)/3
;
_refine_ls_weighting_scheme calc
_refine_ls_wR_factor_gt 0.0606
_refine_ls_wR_factor_ref 0.0612
_reflns_Friedel_coverage 0.749
_reflns_Friedel_fraction_full 0.998
_reflns_Friedel_fraction_max 0.997
_reflns_number_gt 3990
_reflns_number_total 4070
_reflns_threshold_expression 'I > 2\s(I)'
_cod_data_source_file gko02_b.cif
_cod_data_source_block gko_b
_cod_database_code 2311269
_shelx_space_group_comment
;
The symmetry employed for this shelxl refinement is uniquely defined
by the following loop, which should always be used as a source of
symmetry information in preference to the above space-group names.
They are only intended as comments.
;
_shelxl_version_number 2012-9

loop_
_space_group_symop_operation_xyz
'x, y, z'
'-x+1/2, -y, z+1/2'
'-x, y+1/2, -z+1/2'
'x+1/2, -y+1/2, -z'

loop_
_atom_site_label
_atom_site_type_symbol
_atom_site_fract_x
_atom_site_fract_y
_atom_site_fract_z
_atom_site_U_iso_or_equiv
_atom_site_adp_type
_atom_site_occupancy
_atom_site_site_symmetry_order
_atom_site_calc_flag
C1 C -0.17181(18) 0.71252(10) 0.82401(7) 0.0171(3) Uani 1 1 d
C2 C -0.1109(2) 0.61849(12) 0.82093(9) 0.0253(4) Uani 1 1 d
H2 H 0.005(3) 0.6090(15) 0.8184(11) 0.034(5) Uiso 1 1 d
C3 C -0.2121(2) 0.53908(12) 0.82288(10) 0.0298(4) Uani 1 1 d
H3 H -0.166(3) 0.4739(16) 0.8217(11) 0.033(6) Uiso 1 1 d
C4 C -0.3746(2) 0.55217(12) 0.82893(10) 0.0275(4) Uani 1 1 d
H4 H -0.444(3) 0.4952(16) 0.8322(11) 0.031(5) Uiso 1 1 d
C5 C -0.4365(2) 0.64549(12) 0.83167(8) 0.0227(3) Uani 1 1 d
H5 H -0.551(3) 0.6575(14) 0.8351(10) 0.022(5) Uiso 1 1 d
C6 C -0.33625(19) 0.72537(11) 0.82848(8) 0.0189(3) Uani 1 1 d
H6 H -0.381(2) 0.7907(13) 0.8297(9) 0.014(4) Uiso 1 1 d
C7 C -0.06451(17) 0.80043(11) 0.81727(8) 0.0163(3) Uani 1 1 d
C8 C -0.08205(18) 0.84098(11) 0.74382(8) 0.0163(3) Uani 1 1 d
C9 C -0.00086(19) 0.79439(11) 0.68996(8) 0.0202(3) Uani 1 1 d
H9 H 0.069(2) 0.7369(15) 0.7005(10) 0.023(5) Uiso 1 1 d
C10 C -0.0200(2) 0.82451(12) 0.62217(8) 0.0229(3) Uani 1 1 d
H10 H 0.040(3) 0.7911(16) 0.5860(12) 0.034(6) Uiso 1 1 d
C11 C -0.1217(2) 0.90073(12) 0.60681(8) 0.0229(3) Uani 1 1 d
H11 H -0.139(2) 0.9221(15) 0.5579(11) 0.027(5) Uiso 1 1 d
C12 C -0.2044(2) 0.94660(12) 0.65941(8) 0.0224(3) Uani 1 1 d
H12 H -0.274(2) 1.0032(15) 0.6485(10) 0.024(5) Uiso 1 1 d
C13 C -0.18468(19) 0.91690(11) 0.72781(8) 0.0197(3) Uani 1 1 d
H13 H -0.245(3) 0.9503(15) 0.7629(12) 0.032(5) Uiso 1 1 d
O14 O 0.10103(12) 0.76831(7) 0.82489(6) 0.0182(2) Uani 1 1 d
C15 C 0.18961(19) 0.84262(11) 0.84939(8) 0.0191(3) Uani 1 1 d
O16 O 0.33263(13) 0.84044(9) 0.84872(7) 0.0269(3) Uani 1 1 d
N17 N 0.08870(15) 0.91446(9) 0.87412(6) 0.0170(3) Uani 1 1 d
C18 C -0.07681(18) 0.87911(11) 0.87451(8) 0.0164(3) Uani 1 1 d
H18 H -0.147(2) 0.9315(13) 0.8592(9) 0.012(4) Uiso 1 1 d
C19 C -0.1278(2) 0.84332(12) 0.94691(8) 0.0209(3) Uani 1 1 d
H19 H -0.228(3) 0.8123(14) 0.9400(10) 0.022(5) Uiso 1 1 d
C20 C -0.1539(2) 0.92909(13) 0.99618(9) 0.0280(4) Uani 1 1 d
H20A H -0.055(3) 0.9607(16) 1.0111(12) 0.034(6) Uiso 1 1 d
H20B H -0.220(3) 0.9796(17) 0.9745(12) 0.035(6) Uiso 1 1 d
H20C H -0.208(3) 0.9063(15) 1.0383(11) 0.029(5) Uiso 1 1 d
C21 C -0.0144(2) 0.76963(13) 0.97914(9) 0.0272(4) Uani 1 1 d
H21A H -0.051(3) 0.7499(16) 1.0250(12) 0.034(6) Uiso 1 1 d
H21B H 0.093(3) 0.7963(18) 0.9864(12) 0.042(6) Uiso 1 1 d
H21C H -0.003(2) 0.7125(16) 0.9509(11) 0.030(5) Uiso 1 1 d
C22 C 0.12777(19) 1.01180(11) 0.89037(8) 0.0177(3) Uani 1 1 d
O23 O 0.02253(13) 1.07154(8) 0.89387(6) 0.0221(2) Uani 1 1 d
C24 C 0.30156(19) 1.03348(11) 0.90515(8) 0.0205(3) Uani 1 1 d
H24 H 0.362(2) 1.0064(14) 0.8679(11) 0.025(5) Uiso 1 1 d
C25 C 0.3501(2) 0.98405(13) 0.97312(11) 0.0321(4) Uani 1 1 d
H25A H 0.471(3) 0.9911(18) 0.9810(14) 0.051(7) Uiso 1 1 d
H25B H 0.324(3) 0.9142(16) 0.9745(11) 0.032(5) Uiso 1 1 d
H25C H 0.300(3) 1.0176(18) 1.0126(13) 0.041(6) Uiso 1 1 d
C26 C 0.33203(19) 1.14360(11) 0.90604(8) 0.0185(3) Uani 1 1 d
H26 H 0.283(2) 1.1720(13) 0.8643(10) 0.018(4) Uiso 1 1 d
H27 H 0.172(4) 1.174(2) 0.9715(14) 0.049(7) Uiso 1 1 d
O27 O 0.26670(15) 1.18845(8) 0.96653(6) 0.0225(2) Uani 1 1 d
C28 C 0.50978(19) 1.16986(11) 0.90616(8) 0.0194(3) Uani 1 1 d
H28 H 0.556(2) 1.1481(13) 0.9522(9) 0.014(4) Uiso 1 1 d
C29 C 0.6032(2) 1.12072(14) 0.84816(10) 0.0278(4) Uani 1 1 d
H29A H 0.603(3) 1.0504(19) 0.8514(13) 0.044(6) Uiso 1 1 d
H29B H 0.564(3) 1.1385(16) 0.8021(12) 0.035(6) Uiso 1 1 d
H29C H 0.713(3) 1.1397(15) 0.8496(11) 0.029(5) Uiso 1 1 d
C30 C 0.5321(2) 1.28003(12) 0.90052(9) 0.0233(3) Uani 1 1 d
H30A H 0.476(2) 1.3037(13) 0.8581(10) 0.020(4) Uiso 1 1 d
H30B H 0.646(3) 1.2973(15) 0.8941(10) 0.025(5) Uiso 1 1 d
H31 H 0.392(3) 1.3052(18) 0.9730(13) 0.043(6) Uiso 1 1 d
O31 O 0.48344(15) 1.33255(9) 0.96056(6) 0.0275(3) Uani 1 1 d

loop_
_atom_site_aniso_label
_atom_site_aniso_U_11
_atom_site_aniso_U_22
_atom_site_aniso_U_33
_atom_site_aniso_U_23
_atom_site_aniso_U_13
_atom_site_aniso_U_12
C1 0.0195(8) 0.0166(7) 0.0153(7) -0.0001(6) 0.0000(6) 0.0002(6)
C2 0.0202(9) 0.0199(8) 0.0358(9) 0.0005(7) -0.0011(7) 0.0020(7)
C3 0.0272(9) 0.0159(8) 0.0463(11) 0.0012(7) -0.0024(8) 0.0019(7)
C4 0.0259(9) 0.0191(8) 0.0374(10) 0.0018(7) -0.0010(7) -0.0053(7)
C5 0.0188(8) 0.0241(8) 0.0251(8) 0.0000(6) 0.0004(6) -0.0009(6)
C6 0.0202(8) 0.0175(7) 0.0188(7) -0.0011(6) 0.0000(6) 0.0023(6)
C7 0.0123(7) 0.0165(7) 0.0200(7) -0.0006(6) -0.0007(6) 0.0032(6)
C8 0.0146(7) 0.0162(7) 0.0183(7) -0.0018(6) 0.0001(6) -0.0038(6)
C9 0.0193(8) 0.0180(7) 0.0233(7) -0.0029(6) 0.0003(6) -0.0006(6)
C10 0.0230(8) 0.0264(8) 0.0194(8) -0.0053(6) 0.0035(6) -0.0029(7)
C11 0.0227(8) 0.0279(8) 0.0182(7) 0.0030(6) -0.0014(6) -0.0052(7)
C12 0.0210(8) 0.0230(8) 0.0234(7) 0.0027(6) -0.0016(6) 0.0004(6)
C13 0.0184(8) 0.0199(7) 0.0207(7) -0.0015(6) 0.0017(6) 0.0008(6)
O14 0.0145(5) 0.0160(5) 0.0239(5) -0.0021(4) -0.0017(4) 0.0025(4)
C15 0.0180(8) 0.0162(7) 0.0231(7) -0.0001(6) -0.0021(6) 0.0003(6)
O16 0.0155(6) 0.0228(5) 0.0423(7) -0.0057(5) -0.0025(5) 0.0029(5)
N17 0.0144(6) 0.0169(6) 0.0199(6) -0.0010(5) -0.0006(5) -0.0001(5)
C18 0.0142(7) 0.0167(7) 0.0182(7) -0.0012(6) -0.0009(6) 0.0007(6)
C19 0.0217(8) 0.0222(7) 0.0188(7) -0.0010(6) 0.0008(6) -0.0046(7)
C20 0.0358(10) 0.0297(9) 0.0183(8) -0.0039(7) 0.0044(7) -0.0016(8)
C21 0.0348(10) 0.0266(8) 0.0201(8) 0.0049(7) -0.0017(7) -0.0029(8)
C22 0.0190(8) 0.0167(7) 0.0173(7) 0.0008(5) -0.0014(6) 0.0002(6)
O23 0.0189(6) 0.0186(5) 0.0288(6) -0.0027(5) -0.0019(4) 0.0016(4)
C24 0.0171(8) 0.0181(7) 0.0262(8) -0.0018(6) -0.0046(7) 0.0003(6)
C25 0.0343(11) 0.0219(9) 0.0401(11) 0.0067(8) -0.0186(9) -0.0054(7)
C26 0.0173(8) 0.0182(7) 0.0201(7) -0.0006(6) -0.0016(6) 0.0003(6)
O27 0.0190(6) 0.0235(5) 0.0252(6) -0.0039(4) 0.0031(5) -0.0012(5)
C28 0.0172(7) 0.0204(7) 0.0206(7) 0.0003(6) -0.0011(6) -0.0003(6)
C29 0.0229(9) 0.0309(9) 0.0298(9) -0.0047(7) 0.0051(7) -0.0006(7)
C30 0.0215(8) 0.0228(8) 0.0257(8) 0.0009(7) -0.0026(6) -0.0024(7)
O31 0.0241(6) 0.0236(6) 0.0350(7) -0.0073(5) -0.0042(5) -0.0014(5)

loop_
_atom_type_symbol
_atom_type_description
_atom_type_scat_dispersion_real
_atom_type_scat_dispersion_imag
_atom_type_scat_source
C C 0.0181 0.0091 'International Tables Vol C Tables 4.2.6.8 and 6.1.1.4'
H H 0.0000 0.0000 'International Tables Vol C Tables 4.2.6.8 and 6.1.1.4'
N N 0.0311 0.0180 'International Tables Vol C Tables 4.2.6.8 and 6.1.1.4'
O O 0.0492 0.0322 'International Tables Vol C Tables 4.2.6.8 and 6.1.1.4'

loop_
_geom_angle_atom_site_label_1
_geom_angle_atom_site_label_2
_geom_angle_atom_site_label_3
_geom_angle
C2 C1 C6 118.96(15)
C2 C1 C7 121.26(14)
C6 C1 C7 119.62(13)
C3 C2 C1 120.38(16)
C3 C2 H2 120.4(12)
C1 C2 H2 119.2(13)
C4 C3 C2 120.43(16)
C4 C3 H3 120.9(13)
C2 C3 H3 118.6(13)
C3 C4 C5 119.65(16)
C3 C4 H4 119.2(12)
C5 C4 H4 121.1(13)
C4 C5 C6 120.24(16)
C4 C5 H5 121.8(12)
C6 C5 H5 117.9(11)
C5 C6 C1 120.31(15)
C5 C6 H6 119.6(10)
C1 C6 H6 120.1(11)
O14 C7 C1 108.44(12)
O14 C7 C8 107.08(12)
C1 C7 C8 108.25(12)
O14 C7 C18 101.67(11)
C1 C7 C18 117.17(12)
C8 C7 C18 113.51(12)
C13 C8 C9 118.84(14)
C13 C8 C7 122.67(13)
C9 C8 C7 118.29(13)
C10 C9 C8 120.60(14)
C10 C9 H9 119.7(11)
C8 C9 H9 119.7(11)
C9 C10 C11 120.09(15)
C9 C10 H10 118.4(13)
C11 C10 H10 121.5(13)
C12 C11 C10 119.94(15)
C12 C11 H11 119.1(12)
C10 C11 H11 120.9(12)
C11 C12 C13 120.16(15)
C11 C12 H12 119.8(11)
C13 C12 H12 119.9(11)
C8 C13 C12 120.36(14)
C8 C13 H13 122.0(13)
C12 C13 H13 117.6(13)
C15 O14 C7 109.30(11)
O16 C15 O14 121.93(14)
O16 C15 N17 129.27(15)
O14 C15 N17 108.79(13)
C15 N17 C22 127.49(13)
C15 N17 C18 110.15(12)
C22 N17 C18 122.05(12)
N17 C18 C19 111.88(12)
N17 C18 C7 99.42(11)
C19 C18 C7 116.17(13)
N17 C18 H18 109.1(10)
C19 C18 H18 109.9(10)
C7 C18 H18 109.8(10)
C21 C19 C20 110.42(14)
C21 C19 C18 114.06(14)
C20 C19 C18 110.87(14)
C21 C19 H19 108.2(12)
C20 C19 H19 107.7(12)
C18 C19 H19 105.2(12)
C19 C20 H20A 113.8(13)
C19 C20 H20B 111.2(13)
H20A C20 H20B 106.7(19)
C19 C20 H20C 109.5(12)
H20A C20 H20C 107.0(18)
H20B C20 H20C 108.5(18)
C19 C21 H21A 110.8(13)
C19 C21 H21B 112.6(14)
H21A C21 H21B 105.4(19)
C19 C21 H21C 112.1(13)
H21A C21 H21C 108.6(18)
H21B C21 H21C 107.0(19)
O23 C22 N17 119.05(14)
O23 C22 C24 124.08(14)
N17 C22 C24 116.83(13)
C22 C24 C25 109.27(14)
C22 C24 C26 110.87(13)
C25 C24 C26 112.54(13)
C22 C24 H24 107.1(12)
C25 C24 H24 109.2(12)
C26 C24 H24 107.7(12)
C24 C25 H25A 110.3(15)
C24 C25 H25B 113.4(12)
H25A C25 H25B 107.7(19)
C24 C25 H25C 109.8(14)
H25A C25 H25C 105(2)
H25B C25 H25C 109.9(19)
O27 C26 C24 111.74(13)
O27 C26 C28 105.73(12)
C24 C26 C28 113.19(13)
O27 C26 H26 109.6(11)
C24 C26 H26 108.2(11)
C28 C26 H26 108.2(11)
C26 O27 H27 111.3(19)
C29 C28 C30 108.86(14)
C29 C28 C26 113.30(14)
C30 C28 C26 110.60(13)
C29 C28 H28 108.2(10)
C30 C28 H28 107.8(10)
C26 C28 H28 107.9(11)
C28 C29 H29A 113.1(15)
C28 C29 H29B 112.6(14)
H29A C29 H29B 108(2)
C28 C29 H29C 110.6(13)
H29A C29 H29C 106.0(19)
H29B C29 H29C 106.3(19)
O31 C30 C28 114.12(14)
O31 C30 H30A 111.4(11)
C28 C30 H30A 108.8(11)
O31 C30 H30B 104.8(12)
C28 C30 H30B 111.3(12)
H30A C30 H30B 105.9(16)
C30 O31 H31 104.7(16)

loop_
_geom_bond_atom_site_label_1
_geom_bond_atom_site_label_2
_geom_bond_distance
C1 C2 1.393(2)
C1 C6 1.398(2)
C1 C7 1.515(2)
C2 C3 1.385(2)
C2 H2 0.99(3)
C3 C4 1.384(3)
C3 H3 0.98(2)
C4 C5 1.387(2)
C4 H4 0.98(2)
C5 C6 1.387(2)
C5 H5 0.98(2)
C6 H6 0.975(18)
C7 O14 1.4687(18)
C7 C8 1.531(2)
C7 C18 1.550(2)
C8 C13 1.390(2)
C8 C9 1.399(2)
C9 C10 1.382(2)
C9 H9 1.00(2)
C10 C11 1.386(2)
C10 H10 0.98(2)
C11 C12 1.383(2)
C11 H11 1.00(2)
C12 C13 1.392(2)
C12 H12 1.00(2)
C13 H13 0.96(2)
O14 C15 1.3507(19)
C15 O16 1.204(2)
C15 N17 1.388(2)
N17 C22 1.414(2)
N17 C18 1.475(2)
C18 C19 1.542(2)
C18 H18 0.979(18)
C19 C21 1.525(2)
C19 C20 1.531(2)
C19 H19 0.96(2)
C20 H20A 0.98(2)
C20 H20B 0.98(2)
C20 H20C 0.98(2)
C21 H21A 0.98(2)
C21 H21B 0.98(3)
C21 H21C 0.96(2)
C22 O23 1.2101(19)
C22 C24 1.519(2)
C24 C25 1.533(2)
C24 C26 1.537(2)
C24 H24 0.96(2)
C25 H25A 1.03(3)
C25 H25B 0.99(2)
C25 H25C 0.99(3)
C26 O27 1.4303(19)
C26 C28 1.539(2)
C26 H26 0.985(19)
O27 H27 0.82(3)
C28 C29 1.526(2)
C28 C30 1.531(2)
C28 H28 1.017(18)
C29 H29A 0.97(3)
C29 H29B 0.98(2)
C29 H29C 0.96(2)
C30 O31 1.426(2)
C30 H30A 1.00(2)
C30 H30B 0.99(2)
O31 H31 0.89(3)

loop_
_geom_torsion_atom_site_label_1
_geom_torsion_atom_site_label_2
_geom_torsion_atom_site_label_3
_geom_torsion_atom_site_label_4
_geom_torsion
C6 C1 C2 C3 -0.6(2)
C7 C1 C2 C3 -175.98(16)
C1 C2 C3 C4 -0.9(3)
C2 C3 C4 C5 1.3(3)
C3 C4 C5 C6 -0.1(3)
C4 C5 C6 C1 -1.4(2)
C2 C1 C6 C5 1.7(2)
C7 C1 C6 C5 177.22(14)
C2 C1 C7 O14 -13.61(19)
C6 C1 C7 O14 170.99(12)
C2 C1 C7 C8 102.24(16)
C6 C1 C7 C8 -73.16(17)
C2 C1 C7 C18 -127.87(16)
C6 C1 C7 C18 56.74(19)
O14 C7 C8 C13 -147.54(14)
C1 C7 C8 C13 95.73(16)
C18 C7 C8 C13 -36.17(19)
O14 C7 C8 C9 37.72(17)
C1 C7 C8 C9 -79.00(17)
C18 C7 C8 C9 149.10(13)
C13 C8 C9 C10 1.2(2)
C7 C8 C9 C10 176.17(14)
C8 C9 C10 C11 -0.8(2)
C9 C10 C11 C12 -0.1(2)
C10 C11 C12 C13 0.5(3)
C9 C8 C13 C12 -0.8(2)
C7 C8 C13 C12 -175.53(14)
C11 C12 C13 C8 0.0(2)
C1 C7 O14 C15 -153.12(12)
C8 C7 O14 C15 90.28(14)
C18 C7 O14 C15 -29.04(15)
C7 O14 C15 O16 -166.75(15)
C7 O14 C15 N17 14.10(16)
O16 C15 N17 C22 15.6(3)
O14 C15 N17 C22 -165.34(13)
O16 C15 N17 C18 -170.84(16)
O14 C15 N17 C18 8.23(16)
C15 N17 C18 C19 98.32(15)
C22 N17 C18 C19 -87.70(16)
C15 N17 C18 C7 -24.94(15)
C22 N17 C18 C7 149.04(13)
O14 C7 C18 N17 30.94(13)
C1 C7 C18 N17 148.91(12)
C8 C7 C18 N17 -83.70(14)
O14 C7 C18 C19 -89.23(14)
C1 C7 C18 C19 28.74(19)
C8 C7 C18 C19 156.13(13)
N17 C18 C19 C21 -52.03(18)
C7 C18 C19 C21 61.16(18)
N17 C18 C19 C20 73.35(17)
C7 C18 C19 C20 -173.45(14)
C15 N17 C22 O23 160.83(15)
C18 N17 C22 O23 -12.0(2)
C15 N17 C22 C24 -21.5(2)
C18 N17 C22 C24 165.68(13)
O23 C22 C24 C25 109.72(18)
N17 C22 C24 C25 -67.87(18)
O23 C22 C24 C26 -14.9(2)
N17 C22 C24 C26 167.53(13)
C22 C24 C26 O27 72.29(16)
C25 C24 C26 O27 -50.43(19)
C22 C24 C26 C28 -168.48(13)
C25 C24 C26 C28 68.79(19)
O27 C26 C28 C29 175.05(13)
C24 C26 C28 C29 52.41(19)
O27 C26 C28 C30 -62.42(16)
C24 C26 C28 C30 174.95(13)
C29 C28 C30 O31 -165.67(14)
C26 C28 C30 O31 69.23(18)
